data_7003988
loop_
_publ_author_name
'Brice\~no, Alexander'
'Fulgence, Aaron'
'Hill, Yennifer'
'Atencio, Reinaldo'

_publ_section_title
;
 A non-photochemical route for the regioselective preparation of
 rtct-pyridylcyclobutanes via hydrothermal isomerisation promoted by
 polymolybdates
;
_journal_issue 25
_journal_name_full 'Dalton Transactions'
_journal_page_first 3275
_journal_page_last 3278
_journal_paper_doi 10.1039/b801845f
_journal_year 2008
_chemical_compound_source Synthesis
_chemical_formula_moiety 'C24 H24 N4, Mo8 O26'
_chemical_formula_sum 'C24 H24 Mo8 N4 O26'
_chemical_formula_weight 1551.99
_chemical_name_systematic
;
?
;
_space_group_IT_number 2
_symmetry_cell_setting triclinic
_symmetry_space_group_name_Hall '-P 1'
_symmetry_space_group_name_H-M 'P -1'
_atom_sites_solution_hydrogens geom
_atom_sites_solution_primary direct
_atom_sites_solution_secondary difmap
_audit_creation_method SHELXL-97
_cell_angle_alpha 98.800(4)
_cell_angle_beta 108.104(6)
_cell_angle_gamma 99.049(5)
_cell_formula_units_Z 1
_cell_length_a 9.704(2)
_cell_length_b 10.070(2)
_cell_length_c 10.482(2)
_cell_measurement_reflns_used 1850
_cell_measurement_temperature 295(2)
_cell_measurement_theta_max 28.02
_cell_measurement_theta_min 2.02
_cell_volume 939.0(3)
_computing_cell_refinement 'CrystalClear (Rigaku/MSC Inc., 2005)'
_computing_data_collection 'CrystalClear (Rigaku/MSC Inc., 2005)'
_computing_data_reduction 'CrystalClear (Rigaku/MSC Inc., 2005)'
_computing_molecular_graphics
;
SHELXLTL-NT V5.1 (Bruker AXS, 1998) and DIAMOND
(Brandenburg, 1998)
;
_computing_publication_material
;
SHELXLTL-NT V5.1 (Bruker AXS, 1998) and PLATON (Spek, 2003).
;
_computing_structure_refinement 'SHELXLTL-NT V5.1 (Bruker AXS, 1998)'
_computing_structure_solution 'SHELXLTL-NT V5.1 (Bruker AXS, 1998)'
_diffrn_ambient_temperature 295(2)
_diffrn_detector_area_resol_mean 14.6306
_diffrn_measured_fraction_theta_full 0.970
_diffrn_measured_fraction_theta_max 0.778
_diffrn_measurement_device
;
Mercury (2x2 bin mode)
;
_diffrn_measurement_device_type 'Rigaku AFC7S Mercury'
_diffrn_measurement_method '\w '
_diffrn_radiation_detector CCD
_diffrn_radiation_monochromator graphite
_diffrn_radiation_source 'normal-focus sealed tube'
_diffrn_radiation_type MoK\a
_diffrn_radiation_wavelength 0.71070
_diffrn_reflns_av_R_equivalents 0.0264
_diffrn_reflns_av_sigmaI/netI 0.0357
_diffrn_reflns_limit_h_max 12
_diffrn_reflns_limit_h_min -12
_diffrn_reflns_limit_k_max 12
_diffrn_reflns_limit_k_min -12
_diffrn_reflns_limit_l_max 13
_diffrn_reflns_limit_l_min -13
_diffrn_reflns_number 10775
_diffrn_reflns_theta_full 25.00
_diffrn_reflns_theta_max 28.07
_diffrn_reflns_theta_min 2.09
_diffrn_standards_decay_% 0
_diffrn_standards_interval_count 0
_diffrn_standards_interval_time 0
_diffrn_standards_number 0
_exptl_absorpt_coefficient_mu 2.685
_exptl_absorpt_correction_T_max 0.796
_exptl_absorpt_correction_T_min 0.667
_exptl_absorpt_correction_type multi-scan
_exptl_absorpt_process_details 'Jacobson, R. (1998) Private communication'
_exptl_crystal_colour yellow
_exptl_crystal_density_diffrn 2.745
_exptl_crystal_density_method 'not measured'
_exptl_crystal_description Prism
_exptl_crystal_F_000 740
_exptl_crystal_size_max 0.32
_exptl_crystal_size_mid 0.16
_exptl_crystal_size_min 0.10
_refine_diff_density_max 1.189
_refine_diff_density_min -0.856
_refine_diff_density_rms 0.152
_refine_ls_extinction_method none
_refine_ls_goodness_of_fit_ref 1.096
_refine_ls_hydrogen_treatment constr
_refine_ls_matrix_type full
_refine_ls_number_parameters 280
_refine_ls_number_reflns 3551
_refine_ls_number_restraints 0
_refine_ls_restrained_S_all 1.096
_refine_ls_R_factor_all 0.0454
_refine_ls_R_factor_gt 0.0357
_refine_ls_shift/su_max 0.001
_refine_ls_shift/su_mean 0.000
_refine_ls_structure_factor_coef Fsqd
_refine_ls_weighting_details 'calc w=1/[\s^2^(Fo^2^)+(0.0376P)^2^+2.1503P] where P=(Fo^2^+2Fc^2^)/3'
_refine_ls_weighting_scheme calc
_refine_ls_wR_factor_gt 0.0834
_refine_ls_wR_factor_ref 0.0891
_reflns_number_gt 2992
_reflns_number_total 3551
_reflns_threshold_expression >2sigma(I)
_cod_data_source_file b801845f.txt
_cod_data_source_block shelxle1
_cod_depositor_comments
;
The following automatic conversions were performed:
'_symmetry_cell_setting' value 'Triclinic' changed to 'triclinic'
according to '/home/saulius/struct/CIF-dictionaries/cif_core.dic'
dictionary named 'cif_core.dic' version 2.4.1 from
2010-06-29.

'_exptl_absorpt_correction_type' value 'Multi-scan' changed
to 'multi-scan' according to
'/home/saulius/struct/CIF-dictionaries/cif_core.dic' dictionary named
'cif_core.dic' version 2.4.1 from 2010-06-29.

Automatic conversion script
Id: cif_fix_enum 1527 2010-12-29 10:47:43Z saulius 
;
_cod_original_cell_volume 939.0(4)
_cod_original_sg_symbol_Hall -P1
_cod_original_sg_symbol_H-M P-1
_cod_database_code 7003988

loop_
_symmetry_equiv_pos_as_xyz
'x, y, z'
'-x, -y, -z'

loop_
_atom_site_label
_atom_site_type_symbol
_atom_site_fract_x
_atom_site_fract_y
_atom_site_fract_z
_atom_site_U_iso_or_equiv
_atom_site_adp_type
_atom_site_occupancy
_atom_site_symmetry_multiplicity
_atom_site_calc_flag
_atom_site_refinement_flags
_atom_site_disorder_assembly
_atom_site_disorder_group
Mo1 Mo 0.70441(5) -0.23558(4) 0.66008(4) 0.02167(13) Uani 1 1 d . . .
Mo2 Mo 0.31392(4) -0.03827(4) 0.50380(4) 0.01628(12) Uani 1 1 d . . .
Mo3 Mo 0.56395(5) 0.28742(4) 0.63265(4) 0.01888(13) Uani 1 1 d . . .
Mo4 Mo 0.58252(4) 0.01386(4) 0.78893(4) 0.01797(13) Uani 1 1 d . . .
O1 O 0.4298(3) 0.0967(3) 0.6736(3) 0.0177(7) Uani 1 1 d . . .
O2 O 0.4693(4) -0.0986(4) 0.8368(4) 0.0249(8) Uani 1 1 d . . .
O3 O 0.1956(4) 0.0638(4) 0.4299(3) 0.0233(8) Uani 1 1 d . . .
O4 O 0.3741(4) 0.3136(3) 0.5344(4) 0.0235(8) Uani 1 1 d . . .
O5 O 0.5196(3) -0.1087(3) 0.5678(3) 0.0187(7) Uani 1 1 d . . .
O6 O 0.7463(4) -0.0713(4) 0.8000(3) 0.0237(8) Uani 1 1 d . . .
O7 O 0.6963(3) 0.1530(3) 0.6685(3) 0.0189(7) Uani 1 1 d . . .
O8 O 0.6743(4) 0.3923(4) 0.5737(4) 0.0282(9) Uani 1 1 d . . .
O9 O 0.2097(4) -0.1490(4) 0.5596(4) 0.0249(8) Uani 1 1 d . . .
O10 O 0.6674(4) 0.1453(4) 0.9295(4) 0.0329(9) Uani 1 1 d . . .
O11 O 0.5887(4) -0.3401(4) 0.7126(4) 0.0320(9) Uani 1 1 d . . .
O12 O 0.5959(4) 0.3704(4) 0.7964(4) 0.0301(9) Uani 1 1 d . . .
O13 O 0.8698(4) -0.2848(4) 0.7095(4) 0.0366(10) Uani 1 1 d . . .
N1 N 0.0110(5) 0.1589(5) -0.1105(5) 0.0357(12) Uani 1 1 d . . .
H1N H -0.0833 0.1328 -0.1300 0.043 Uiso 1 1 calc R . .
N2 N -0.2072(5) 0.5052(5) 0.3861(5) 0.0369(12) Uani 1 1 d . . .
H2N H -0.2540 0.5109 0.4435 0.044 Uiso 1 1 calc R . .
C1 C -0.0268(6) 0.3849(5) -0.0283(5) 0.0266(12) Uani 1 1 d . . .
H1 H -0.1272 0.3320 -0.0463 0.032 Uiso 1 1 calc R . .
C2 C 0.0298(6) 0.4920(6) 0.1081(5) 0.0282(12) Uani 1 1 d . . .
H2 H 0.1328 0.4905 0.1592 0.034 Uiso 1 1 calc R . .
C3 C 0.0772(6) 0.2913(6) -0.0467(5) 0.0266(12) Uani 1 1 d . . .
C4 C 0.0859(7) 0.0671(6) -0.1443(6) 0.0384(14) Uani 1 1 d . . .
H4 H 0.0351 -0.0228 -0.1881 0.046 Uiso 1 1 calc R . .
C5 C 0.2347(6) 0.1024(6) -0.1161(6) 0.0343(14) Uani 1 1 d . . .
H5 H 0.2859 0.0385 -0.1418 0.041 Uiso 1 1 calc R . .
C6 C 0.3080(6) 0.2349(6) -0.0487(6) 0.0340(13) Uani 1 1 d . . .
H6 H 0.4102 0.2612 -0.0272 0.041 Uiso 1 1 calc R . .
C7 C 0.2293(7) 0.3299(6) -0.0125(6) 0.0308(13) Uani 1 1 d . . .
H7 H 0.2791 0.4192 0.0346 0.037 Uiso 1 1 calc R . .
C8 C -0.0604(6) 0.4907(6) 0.2033(5) 0.0274(12) Uani 1 1 d . . .
C9 C -0.1789(7) 0.3862(6) 0.1896(5) 0.0321(13) Uani 1 1 d . . .
H9 H -0.2094 0.3102 0.1168 0.039 Uiso 1 1 calc R . .
C10 C -0.2516(6) 0.3943(6) 0.2829(6) 0.0339(13) Uani 1 1 d . . .
H10 H -0.3304 0.3239 0.2746 0.041 Uiso 1 1 calc R . .
C11 C -0.0931(7) 0.6071(6) 0.4031(6) 0.0345(14) Uani 1 1 d . . .
H11 H -0.0644 0.6822 0.4765 0.041 Uiso 1 1 calc R . .
C12 C -0.0195(6) 0.6006(5) 0.3134(6) 0.0287(12) Uani 1 1 d . . .
H12 H 0.0604 0.6716 0.3259 0.034 Uiso 1 1 calc R . .

loop_
_atom_site_aniso_label
_atom_site_aniso_U_11
_atom_site_aniso_U_22
_atom_site_aniso_U_33
_atom_site_aniso_U_23
_atom_site_aniso_U_13
_atom_site_aniso_U_12
Mo1 0.0243(2) 0.0204(2) 0.0244(2) 0.00829(19) 0.01023(19) 0.00935(19)
Mo2 0.0156(2) 0.0157(2) 0.0180(2) 0.00266(17) 0.00745(18) 0.00212(17)
Mo3 0.0214(2) 0.0132(2) 0.0221(2) 0.00242(18) 0.00882(19) 0.00244(18)
Mo4 0.0201(2) 0.0178(2) 0.0163(2) 0.00303(17) 0.00737(18) 0.00294(18)
O1 0.0211(17) 0.0144(16) 0.0187(17) 0.0019(14) 0.0098(14) 0.0028(14)
O2 0.0260(19) 0.0242(19) 0.0256(19) 0.0048(16) 0.0120(16) 0.0026(16)
O3 0.0194(17) 0.029(2) 0.0240(18) 0.0058(16) 0.0096(15) 0.0064(15)
O4 0.0251(18) 0.0201(18) 0.0286(19) 0.0036(15) 0.0118(16) 0.0106(15)
O5 0.0189(17) 0.0174(17) 0.0214(17) 0.0031(14) 0.0092(15) 0.0043(14)
O6 0.0204(17) 0.027(2) 0.0218(18) 0.0062(15) 0.0047(15) 0.0030(15)
O7 0.0195(17) 0.0179(17) 0.0166(16) 0.0002(14) 0.0063(14) -0.0005(14)
O8 0.030(2) 0.0200(19) 0.037(2) 0.0069(17) 0.0153(17) 0.0037(16)
O9 0.0254(19) 0.0219(19) 0.0268(19) 0.0053(15) 0.0107(16) -0.0003(15)
O10 0.036(2) 0.029(2) 0.026(2) 0.0009(17) 0.0074(17) -0.0006(18)
O11 0.041(2) 0.029(2) 0.033(2) 0.0129(18) 0.0185(19) 0.0091(18)
O12 0.039(2) 0.023(2) 0.027(2) 0.0003(16) 0.0141(17) 0.0049(17)
O13 0.035(2) 0.041(2) 0.044(2) 0.020(2) 0.0163(19) 0.0233(19)
N1 0.028(2) 0.033(3) 0.048(3) 0.006(2) 0.016(2) 0.008(2)
N2 0.048(3) 0.037(3) 0.040(3) 0.008(2) 0.035(2) 0.009(2)
C1 0.025(3) 0.023(3) 0.029(3) 0.005(2) 0.007(2) 0.002(2)
C2 0.027(3) 0.028(3) 0.026(3) 0.006(2) 0.004(2) 0.006(2)
C3 0.033(3) 0.030(3) 0.028(3) 0.011(2) 0.020(2) 0.016(2)
C4 0.037(3) 0.035(3) 0.042(3) -0.001(3) 0.015(3) 0.011(3)
C5 0.032(3) 0.043(4) 0.035(3) 0.004(3) 0.018(3) 0.020(3)
C6 0.026(3) 0.046(4) 0.033(3) 0.015(3) 0.009(2) 0.013(3)
C7 0.045(3) 0.023(3) 0.028(3) 0.007(2) 0.015(3) 0.008(3)
C8 0.039(3) 0.027(3) 0.025(3) 0.010(2) 0.016(2) 0.015(2)
C9 0.050(4) 0.021(3) 0.024(3) -0.001(2) 0.017(3) 0.003(3)
C10 0.035(3) 0.025(3) 0.043(3) 0.006(3) 0.018(3) 0.001(2)
C11 0.044(3) 0.031(3) 0.030(3) 0.001(2) 0.019(3) 0.003(3)
C12 0.021(3) 0.023(3) 0.037(3) 0.006(2) 0.006(2) 0.000(2)

loop_
_atom_type_symbol
_atom_type_description
_atom_type_scat_dispersion_real
_atom_type_scat_dispersion_imag
_atom_type_scat_source
C C 0.0033 0.0016 'International Tables Vol C Tables 4.2.6.8 and 6.1.1.4'
H H 0.0000 0.0000 'International Tables Vol C Tables 4.2.6.8 and 6.1.1.4'
Mo Mo -1.6832 0.6857 'International Tables Vol C Tables 4.2.6.8 and 6.1.1.4'
N N 0.0061 0.0033 'International Tables Vol C Tables 4.2.6.8 and 6.1.1.4'
O O 0.0106 0.0060 'International Tables Vol C Tables 4.2.6.8 and 6.1.1.4'

loop_
_geom_angle_atom_site_label_1
_geom_angle_atom_site_label_2
_geom_angle_atom_site_label_3
_geom_angle
_geom_angle_site_symmetry_1
_geom_angle_site_symmetry_3
_geom_angle_publ_flag
O11 Mo1 O13 105.84(19) . . ?
O11 Mo1 O4 99.68(17) . 2_656 ?
O13 Mo1 O4 102.38(17) . 2_656 ?
O11 Mo1 O6 98.66(17) . . ?
O13 Mo1 O6 100.71(18) . . ?
O4 Mo1 O6 145.17(15) 2_656 . ?
O11 Mo1 O3 163.48(16) . 2_656 ?
O13 Mo1 O3 90.64(16) . 2_656 ?
O4 Mo1 O3 77.45(14) 2_656 2_656 ?
O6 Mo1 O3 76.58(14) . 2_656 ?
O11 Mo1 O5 93.21(15) . . ?
O13 Mo1 O5 160.90(16) . . ?
O4 Mo1 O5 75.21(13) 2_656 . ?
O6 Mo1 O5 74.43(13) . . ?
O3 Mo1 O5 70.30(12) 2_656 . ?
O9 Mo2 O3 104.51(17) . . ?
O9 Mo2 O1 101.62(15) . . ?
O3 Mo2 O1 97.13(15) . . ?
O9 Mo2 O7 100.94(16) . 2_656 ?
O3 Mo2 O7 96.56(15) . 2_656 ?
O1 Mo2 O7 149.66(14) . 2_656 ?
O9 Mo2 O5 99.06(16) . . ?
O3 Mo2 O5 156.42(15) . . ?
O1 Mo2 O5 77.89(13) . . ?
O7 Mo2 O5 78.76(13) 2_656 . ?
O9 Mo2 O5 174.72(15) . 2_656 ?
O3 Mo2 O5 80.76(14) . 2_656 ?
O1 Mo2 O5 77.52(12) . 2_656 ?
O7 Mo2 O5 78.14(12) 2_656 2_656 ?
O5 Mo2 O5 75.66(14) . 2_656 ?
O9 Mo2 Mo4 90.05(12) . . ?
O3 Mo2 Mo4 133.05(11) . . ?
O1 Mo2 Mo4 35.92(10) . . ?
O7 Mo2 Mo4 124.59(10) 2_656 . ?
O5 Mo2 Mo4 45.84(8) . . ?
O5 Mo2 Mo4 86.28(8) 2_656 . ?
O12 Mo3 O8 105.00(18) . . ?
O12 Mo3 O4 103.40(17) . . ?
O8 Mo3 O4 101.03(17) . . ?
O12 Mo3 O7 100.22(16) . . ?
O8 Mo3 O7 95.67(16) . . ?
O4 Mo3 O7 146.27(14) . . ?
O12 Mo3 O1 88.58(15) . . ?
O8 Mo3 O1 163.75(15) . . ?
O4 Mo3 O1 84.03(14) . . ?
O7 Mo3 O1 72.77(12) . . ?
O12 Mo3 O5 159.94(15) . 2_656 ?
O8 Mo3 O5 94.55(15) . 2_656 ?
O4 Mo3 O5 76.67(13) . 2_656 ?
O7 Mo3 O5 72.94(12) . 2_656 ?
O1 Mo3 O5 71.41(11) . 2_656 ?
O2 Mo4 O10 105.30(18) . . ?
O2 Mo4 O6 102.64(16) . . ?
O10 Mo4 O6 98.21(17) . . ?
O2 Mo4 O1 98.51(16) . . ?
O10 Mo4 O1 101.09(16) . . ?
O6 Mo4 O1 146.34(14) . . ?
O2 Mo4 O5 96.18(15) . . ?
O10 Mo4 O5 158.49(16) . . ?
O6 Mo4 O5 77.70(13) . . ?
O1 Mo4 O5 74.22(12) . . ?
O2 Mo4 O7 166.16(14) . . ?
O10 Mo4 O7 86.47(15) . . ?
O6 Mo4 O7 82.41(14) . . ?
O1 Mo4 O7 71.61(12) . . ?
O5 Mo4 O7 72.09(11) . . ?
O2 Mo4 Mo2 86.68(12) . . ?
O10 Mo4 Mo2 136.37(13) . . ?
O6 Mo4 Mo2 120.29(10) . . ?
O1 Mo4 Mo2 35.29(9) . . ?
O5 Mo4 Mo2 42.58(8) . . ?
O7 Mo4 Mo2 79.69(8) . . ?
Mo2 O1 Mo4 108.79(15) . . ?
Mo2 O1 Mo3 111.88(14) . . ?
Mo4 O1 Mo3 104.74(13) . . ?
Mo2 O3 Mo1 116.48(16) . 2_656 ?
Mo3 O4 Mo1 116.90(17) . 2_656 ?
Mo2 O5 Mo4 91.58(12) . . ?
Mo2 O5 Mo3 91.70(11) . 2_656 ?
Mo4 O5 Mo3 163.86(16) . 2_656 ?
Mo2 O5 Mo2 104.34(14) . 2_656 ?
Mo4 O5 Mo2 98.23(12) . 2_656 ?
Mo3 O5 Mo2 96.25(12) 2_656 2_656 ?
Mo2 O5 Mo1 163.19(17) . . ?
Mo4 O5 Mo1 86.58(11) . . ?
Mo3 O5 Mo1 85.72(11) 2_656 . ?
Mo2 O5 Mo1 92.45(11) 2_656 . ?
Mo4 O6 Mo1 114.74(16) . . ?
Mo2 O7 Mo3 110.85(15) 2_656 . ?
Mo2 O7 Mo4 108.99(14) 2_656 . ?
Mo3 O7 Mo4 101.64(14) . . ?
C4 N1 C3 122.7(5) . . ?
C4 N1 H1N 118.6 . . ?
C3 N1 H1N 118.6 . . ?
C11 N2 C10 122.4(5) . . ?
C11 N2 H2N 118.8 . . ?
C10 N2 H2N 118.8 . . ?
C3 C1 C2 115.5(4) . . ?
C3 C1 C2 115.9(4) . 2_565 ?
C2 C1 C2 89.0(4) . 2_565 ?
C3 C1 H1 111.6 . . ?
C2 C1 H1 111.6 . . ?
C2 C1 H1 111.6 2_565 . ?
C8 C2 C1 119.2(4) . . ?
C8 C2 C1 116.1(4) . 2_565 ?
C1 C2 C1 91.0(4) . 2_565 ?
C8 C2 H2 109.7 . . ?
C1 C2 H2 109.7 . . ?
C1 C2 H2 109.7 2_565 . ?
N1 C3 C7 117.6(5) . . ?
N1 C3 C1 115.6(5) . . ?
C7 C3 C1 126.6(5) . . ?
N1 C4 C5 121.2(6) . . ?
N1 C4 H4 119.4 . . ?
C5 C4 H4 119.4 . . ?
C4 C5 C6 118.4(5) . . ?
C4 C5 H5 120.8 . . ?
C6 C5 H5 120.8 . . ?
C5 C6 C7 120.0(5) . . ?
C5 C6 H6 120.0 . . ?
C7 C6 H6 120.0 . . ?
C3 C7 C6 119.9(5) . . ?
C3 C7 H7 120.1 . . ?
C6 C7 H7 120.1 . . ?
C12 C8 C9 117.4(5) . . ?
C12 C8 C2 117.5(5) . . ?
C9 C8 C2 125.0(5) . . ?
C10 C9 C8 120.3(5) . . ?
C10 C9 H9 119.8 . . ?
C8 C9 H9 119.8 . . ?
N2 C10 C9 119.0(5) . . ?
N2 C10 H10 120.5 . . ?
C9 C10 H10 120.5 . . ?
N2 C11 C12 119.6(5) . . ?
N2 C11 H11 120.2 . . ?
C12 C11 H11 120.2 . . ?
C11 C12 C8 121.3(5) . . ?
C11 C12 H12 119.3 . . ?
C8 C12 H12 119.3 . . ?

loop_
_geom_bond_atom_site_label_1
_geom_bond_atom_site_label_2
_geom_bond_distance
_geom_bond_site_symmetry_2
_geom_bond_publ_flag
Mo1 O11 1.691(4) . ?
Mo1 O13 1.704(4) . ?
Mo1 O4 1.926(3) 2_656 ?
Mo1 O6 1.931(4) . ?
Mo1 O3 2.316(4) 2_656 ?
Mo1 O5 2.409(3) . ?
Mo2 O9 1.680(3) . ?
Mo2 O3 1.743(3) . ?
Mo2 O1 1.953(3) . ?
Mo2 O7 1.954(3) 2_656 ?
Mo2 O5 2.167(3) . ?
Mo2 O5 2.388(3) 2_656 ?
Mo2 Mo4 3.2015(8) . ?
Mo3 O12 1.700(4) . ?
Mo3 O8 1.702(4) . ?
Mo3 O4 1.892(3) . ?
Mo3 O7 2.006(3) . ?
Mo3 O1 2.319(3) . ?
Mo3 O5 2.374(3) 2_656 ?
Mo4 O2 1.693(4) . ?
Mo4 O10 1.705(4) . ?
Mo4 O6 1.902(4) . ?
Mo4 O1 1.984(3) . ?
Mo4 O5 2.297(3) . ?
Mo4 O7 2.387(3) . ?
O3 Mo1 2.316(4) 2_656 ?
O4 Mo1 1.926(3) 2_656 ?
O5 Mo3 2.374(3) 2_656 ?
O5 Mo2 2.388(3) 2_656 ?
O7 Mo2 1.954(3) 2_656 ?
N1 C4 1.334(7) . ?
N1 C3 1.352(7) . ?
N1 H1N 0.8600 . ?
N2 C11 1.332(7) . ?
N2 C10 1.339(7) . ?
N2 H2N 0.8600 . ?
C1 C3 1.520(7) . ?
C1 C2 1.538(7) . ?
C1 C2 1.597(7) 2_565 ?
C1 H1 0.9800 . ?
C2 C8 1.518(8) . ?
C2 C1 1.597(7) 2_565 ?
C2 H2 0.9800 . ?
C3 C7 1.380(8) . ?
C4 C5 1.357(8) . ?
C4 H4 0.9300 . ?
C5 C6 1.373(8) . ?
C5 H5 0.9300 . ?
C6 C7 1.393(8) . ?
C6 H6 0.9300 . ?
C7 H7 0.9300 . ?
C8 C12 1.378(7) . ?
C8 C9 1.386(8) . ?
C9 C10 1.372(8) . ?
C9 H9 0.9300 . ?
C10 H10 0.9300 . ?
C11 C12 1.345(8) . ?
C11 H11 0.9300 . ?
C12 H12 0.9300 . ?
